data_1568356
loop_
_publ_author_name
'Mehra, Kundan Singh'
'Jha, Shivangee'
'Menon, Anila M.'
'Chopra, Deepak'
'Sankar, Jeyaraman'

_publ_section_title
;
 The deeper it goes, the brighter it glows: NIR emissive nitro-terrylene
 diimides with deep LUMOs.
;
_journal_issue 12
_journal_name_full 'Chemical science'
_journal_page_first 3147
_journal_page_last 3153
_journal_paper_doi 10.1039/d2sc06162g
_journal_volume 14
_journal_year 2023
_chemical_formula_moiety 'C58 H42 N6 O12, 4(C H Cl3)'
_chemical_formula_sum 'C62 H46 Cl12 N6 O12'
_chemical_formula_weight 1492.45
_space_group_crystal_system triclinic
_space_group_IT_number 2
_space_group_name_Hall '-P 1'
_space_group_name_H-M_alt 'P -1'
_atom_sites_solution_hydrogens geom
_atom_sites_solution_primary direct
_audit_creation_date 2022-08-03
_audit_creation_method
;
Olex2 1.3
(compiled 2020.11.12 svn.r5f609507 for OlexSys, GUI svn.r6408)
;
_audit_update_record
;
2022-08-30 deposited with the CCDC.	2023-01-30 downloaded from the CCDC.
;
_cell_angle_alpha 67.233(10)
_cell_angle_beta 88.114(11)
_cell_angle_gamma 80.705(10)
_cell_formula_units_Z 1
_cell_length_a 10.4617(15)
_cell_length_b 12.3933(19)
_cell_length_c 13.748(2)
_cell_measurement_reflns_used 5055
_cell_measurement_temperature 296.15
_cell_measurement_theta_max 29.92
_cell_measurement_theta_min 2.50
_cell_volume 1621.2(4)
_computing_cell_refinement 'SAINT v8.37A (Bruker, 2015)'
_computing_data_reduction 'SAINT v8.37A (Bruker, 2015)'
_computing_molecular_graphics 'Olex2 1.3 (Dolomanov et al., 2009)'
_computing_publication_material 'Olex2 1.3 (Dolomanov et al., 2009)'
_computing_structure_refinement 'SHELXL 2018/3 (Sheldrick, 2015)'
_computing_structure_solution 'SHELXT 2014/5 (Sheldrick, 2014)'
_diffrn_ambient_temperature 296.15
_diffrn_measured_fraction_theta_full 0.999
_diffrn_measured_fraction_theta_max 0.992
_diffrn_measurement_device_type 'Bruker APEX-II CCD'
_diffrn_measurement_method '\f and \w scans'
_diffrn_radiation_type MoK\a
_diffrn_radiation_wavelength 0.71073
_diffrn_reflns_av_R_equivalents 0.0642
_diffrn_reflns_av_unetI/netI 0.0956
_diffrn_reflns_Laue_measured_fraction_full 0.999
_diffrn_reflns_Laue_measured_fraction_max 0.992
_diffrn_reflns_limit_h_max 14
_diffrn_reflns_limit_h_min -14
_diffrn_reflns_limit_k_max 17
_diffrn_reflns_limit_k_min -17
_diffrn_reflns_limit_l_max 19
_diffrn_reflns_limit_l_min -19
_diffrn_reflns_number 32219
_diffrn_reflns_point_group_measured_fraction_full 0.999
_diffrn_reflns_point_group_measured_fraction_max 0.992
_diffrn_reflns_theta_full 25.242
_diffrn_reflns_theta_max 30.034
_diffrn_reflns_theta_min 1.607
_exptl_absorpt_coefficient_mu 0.579
_exptl_absorpt_correction_T_max 0.7460
_exptl_absorpt_correction_T_min 0.6819
_exptl_absorpt_correction_type multi-scan
_exptl_absorpt_process_details
;
SADABS-2014/5 (Bruker,2014/5) was used for absorption correction.
wR2(int) was 0.0831 before and 0.0553 after correction.
The Ratio of minimum to maximum transmission is 0.9141.
The \l/2 correction factor is 0.00150.
;
_exptl_crystal_colour 'clear bluish green'
_exptl_crystal_colour_lustre clear
_exptl_crystal_colour_modifier bluish
_exptl_crystal_colour_primary green
_exptl_crystal_density_diffrn 1.529
_exptl_crystal_description plate
_exptl_crystal_F_000 760
_exptl_crystal_size_max 0.102
_exptl_crystal_size_mid 0.056
_exptl_crystal_size_min 0.048
_refine_diff_density_max 0.442
_refine_diff_density_min -0.473
_refine_diff_density_rms 0.077
_refine_ls_extinction_coef 0.0078(11)
_refine_ls_extinction_expression Fc^*^=kFc[1+0.001xFc^2^\l^3^/sin(2\q)]^-1/4^
_refine_ls_extinction_method 'SHELXL-2018/3 (Sheldrick 2018)'
_refine_ls_goodness_of_fit_ref 0.973
_refine_ls_hydrogen_treatment constr
_refine_ls_matrix_type full
_refine_ls_number_parameters 448
_refine_ls_number_reflns 9415
_refine_ls_number_restraints 0
_refine_ls_restrained_S_all 0.973
_refine_ls_R_factor_all 0.1294
_refine_ls_R_factor_gt 0.0597
_refine_ls_shift/su_max 0.000
_refine_ls_shift/su_mean 0.000
_refine_ls_structure_factor_coef Fsqd
_refine_ls_weighting_details 'w=1/[\s^2^(Fo^2^)+(0.0706P)^2^] where P=(Fo^2^+2Fc^2^)/3'
_refine_ls_weighting_scheme calc
_refine_ls_wR_factor_gt 0.1311
_refine_ls_wR_factor_ref 0.1584
_reflns_Friedel_coverage 0.000
_reflns_number_gt 4922
_reflns_number_total 9415
_reflns_threshold_expression 'I > 2\s(I)'
_cod_data_source_file d2sc06162g3.cif
_cod_data_source_block tdi_n4
_cod_depositor_comments 'Adding full bibliography for 1568354--1568358.cif.'
_cod_original_cell_volume 1621.2(5)
_cod_database_code 1568356
_shelx_shelxl_version_number 2018/3
_shelx_space_group_comment
;
The symmetry employed for this shelxl refinement is uniquely defined
by the following loop, which should always be used as a source of
symmetry information in preference to the above space-group names.
They are only intended as comments.
;
_shelx_estimated_absorpt_t_max 0.973
_shelx_estimated_absorpt_t_min 0.943
_olex2_refinement_description
;
1. Fixed Uiso
 At 1.2 times of:
  All C(H) groups, All C(H,H) groups
 At 1.5 times of:
  All C(H,H,H) groups
2. Others
 Sof(Cl4B)=Sof(Cl5B)=Sof(H31A)=Sof(Cl6B)=1-FVAR(1)
 Sof(Cl6A)=Sof(H31)=Sof(Cl5A)=Sof(Cl4A)=FVAR(1)
3.a Ternary CH refined with riding coordinates:
 C10(H10), C3(H3), C30(H30), C31(H31), C31(H31A)
3.b Aromatic/amide H refined with riding coordinates:
 C18(H18), C24(H24), C28(H28), C29(H29), C7(H7), C6(H6), C8(H8)
3.c Idealised Me refined as rotating group:
 C4(H4A,H4B,H4C), C12(H12A,H12B,H12C), C11(H11A,H11B,H11C), C5(H5A,H5B,H5C)
;
_olex2_submission_special_instructions 'No special instructions were received'

loop_
_space_group_symop_operation_xyz
'x, y, z'
'-x, -y, -z'

loop_
_atom_site_label
_atom_site_type_symbol
_atom_site_fract_x
_atom_site_fract_y
_atom_site_fract_z
_atom_site_U_iso_or_equiv
_atom_site_adp_type
_atom_site_occupancy
_atom_site_site_symmetry_order
_atom_site_calc_flag
_atom_site_refinement_flags_posn
_atom_site_refinement_flags_adp
_atom_site_refinement_flags_occupancy
_atom_site_disorder_assembly
_atom_site_disorder_group
Cl2 Cl 0.02576(6) 0.62028(6) 0.84949(6) 0.0431(2) Uani 1 1 d . . . . .
Cl6A Cl 1.0149(8) 0.1461(12) 0.6361(7) 0.090(3) Uani 0.441(5) 1 d . . P A 1
O2 O 0.39479(15) 0.71274(14) 0.66940(14) 0.0290(4) Uani 1 1 d . . . . .
O1 O 0.82999(15) 0.58432(14) 0.67919(14) 0.0299(4) Uani 1 1 d . . . . .
O6 O 0.16030(15) 0.31970(15) 0.95706(15) 0.0313(4) Uani 1 1 d . . . . .
O4 O 0.90401(16) 0.06389(15) 0.85702(14) 0.0320(4) Uani 1 1 d . . . . .
O5 O 0.10926(15) 0.38723(15) 0.78916(15) 0.0319(4) Uani 1 1 d . . . . .
O3 O 0.98890(15) 0.15896(15) 0.93507(15) 0.0344(5) Uani 1 1 d . . . . .
N1 N 0.61319(17) 0.65103(16) 0.67757(15) 0.0203(4) Uani 1 1 d . . . . .
N2 N 0.89975(18) 0.14453(17) 0.88792(16) 0.0240(5) Uani 1 1 d . . . . .
Cl4B Cl 0.9585(2) 0.37311(19) 0.5416(3) 0.0834(10) Uani 0.559(5) 1 d . . P A 2
Cl5B Cl 0.8835(3) 0.2369(3) 0.43379(17) 0.0925(13) Uani 0.559(5) 1 d . . P A 2
N3 N 0.18729(18) 0.35545(16) 0.86415(18) 0.0242(5) Uani 1 1 d . . . . .
C26 C 0.5101(2) 0.05911(19) 0.97114(18) 0.0180(5) Uani 1 1 d . . . . .
C15 C 0.5723(2) 0.41497(19) 0.79630(18) 0.0188(5) Uani 1 1 d . . . . .
C27 C 0.4046(2) 0.14740(19) 0.91556(19) 0.0195(5) Uani 1 1 d . . . . .
C14 C 0.6994(2) 0.43971(19) 0.76970(19) 0.0198(5) Uani 1 1 d . . . . .
C23 C 0.3236(2) 0.36861(19) 0.83866(19) 0.0197(5) Uani 1 1 d . . . . .
C21 C 0.5520(2) 0.29735(19) 0.85468(19) 0.0193(5) Uani 1 1 d . . . . .
C22 C 0.4223(2) 0.27140(19) 0.87141(18) 0.0183(5) Uani 1 1 d . . . . .
C18 C 0.8030(2) 0.3489(2) 0.80114(19) 0.0214(5) Uani 1 1 d . . . . .
H18 H 0.886335 0.363799 0.781352 0.026 Uiso 1 1 calc R U . . .
C19 C 0.7820(2) 0.23462(19) 0.86284(19) 0.0205(5) Uani 1 1 d . . . . .
C16 C 0.4663(2) 0.50804(19) 0.76126(18) 0.0193(5) Uani 1 1 d . . . . .
C20 C 0.6606(2) 0.20416(19) 0.89595(18) 0.0192(5) Uani 1 1 d . . . . .
C24 C 0.3420(2) 0.4844(2) 0.78367(19) 0.0213(5) Uani 1 1 d . . . . .
H24 H 0.271491 0.545510 0.762095 0.026 Uiso 1 1 calc R U . . .
C1 C 0.6317(2) 0.76796(19) 0.6031(2) 0.0223(5) Uani 1 1 d . . . . .
C17 C 0.4852(2) 0.6314(2) 0.70011(19) 0.0216(5) Uani 1 1 d . . . . .
C28 C 0.7312(2) 0.00472(19) 1.03887(19) 0.0210(5) Uani 1 1 d . . . . .
H28 H 0.809503 0.026745 1.047736 0.025 Uiso 1 1 calc R U . . .
C29 C 0.7115(2) -0.11012(19) 1.09515(19) 0.0203(5) Uani 1 1 d . . . . .
H29 H 0.776698 -0.163900 1.141164 0.024 Uiso 1 1 calc R U . . .
C13 C 0.7219(2) 0.5614(2) 0.70613(19) 0.0226(5) Uani 1 1 d . . . . .
C25 C 0.6373(2) 0.08797(19) 0.96952(19) 0.0199(5) Uani 1 1 d . . . . .
C9 C 0.6733(2) 0.8464(2) 0.6420(2) 0.0246(5) Uani 1 1 d . . . . .
C2 C 0.6096(2) 0.7934(2) 0.4974(2) 0.0264(6) Uani 1 1 d . . . . .
C7 C 0.6715(2) 0.9839(2) 0.4603(2) 0.0321(6) Uani 1 1 d . . . . .
H7 H 0.684775 1.057643 0.411524 0.038 Uiso 1 1 calc R U . . .
C10 C 0.6944(2) 0.8145(2) 0.7583(2) 0.0317(6) Uani 1 1 d . . . . .
H10 H 0.734877 0.731003 0.789327 0.038 Uiso 1 1 calc R U . . .
C6 C 0.6304(2) 0.9046(2) 0.4258(2) 0.0315(6) Uani 1 1 d . . . . .
H6 H 0.616241 0.925140 0.353980 0.038 Uiso 1 1 calc R U . . .
C8 C 0.6932(2) 0.9556(2) 0.5658(2) 0.0305(6) Uani 1 1 d . . . . .
H8 H 0.721952 1.010447 0.587182 0.037 Uiso 1 1 calc R U . . .
C3 C 0.5674(3) 0.7052(2) 0.4577(2) 0.0355(7) Uani 1 1 d . . . . .
H3 H 0.544618 0.639001 0.519359 0.043 Uiso 1 1 calc R U . . .
C4 C 0.4484(3) 0.7574(3) 0.3844(3) 0.0476(8) Uani 1 1 d . . . . .
H4A H 0.379584 0.788133 0.419194 0.071 Uiso 1 1 calc R U . . .
H4B H 0.421601 0.696800 0.366332 0.071 Uiso 1 1 calc R U . . .
H4C H 0.468706 0.820260 0.321432 0.071 Uiso 1 1 calc R U . . .
C12 C 0.5656(3) 0.8261(3) 0.8134(2) 0.0454(8) Uani 1 1 d . . . . .
H12A H 0.527507 0.908202 0.789828 0.068 Uiso 1 1 calc R U . . .
H12B H 0.581306 0.794333 0.888369 0.068 Uiso 1 1 calc R U . . .
H12C H 0.507473 0.782988 0.796253 0.068 Uiso 1 1 calc R U . . .
C11 C 0.7849(3) 0.8869(3) 0.7830(3) 0.0493(8) Uani 1 1 d . . . . .
H11A H 0.864481 0.881968 0.746957 0.074 Uiso 1 1 calc R U . . .
H11B H 0.802997 0.855825 0.857692 0.074 Uiso 1 1 calc R U . . .
H11C H 0.744068 0.968226 0.759820 0.074 Uiso 1 1 calc R U . . .
C5 C 0.6803(3) 0.6553(3) 0.4065(3) 0.0578(9) Uani 1 1 d . . . . .
H5A H 0.705537 0.718158 0.345793 0.087 Uiso 1 1 calc R U . . .
H5B H 0.654387 0.596649 0.385073 0.087 Uiso 1 1 calc R U . . .
H5C H 0.752208 0.619480 0.456213 0.087 Uiso 1 1 calc R U . . .
C30 C 0.1165(3) 0.6718(3) 0.9229(3) 0.0493(9) Uani 1 1 d . . . . .
H30 H 0.061045 0.688039 0.976121 0.059 Uiso 1 1 calc R U . . .
C31 C 1.0029(3) 0.2391(3) 0.5084(3) 0.0560(9) Uani 1 1 d . . . . .
H31 H 1.090064 0.253524 0.484353 0.067 Uiso 0.441(5) 1 calc R U P A 1
H31A H 1.085006 0.241113 0.471850 0.067 Uiso 0.559(5) 1 calc R U P A 2
Cl5A Cl 0.9403(3) 0.1551(4) 0.4356(2) 0.0791(11) Uani 0.441(5) 1 d . . P A 1
Cl4A Cl 0.9039(3) 0.3702(2) 0.4693(3) 0.0846(15) Uani 0.441(5) 1 d . . P A 1
Cl6B Cl 1.0186(5) 0.1238(9) 0.6329(6) 0.0784(17) Uani 0.559(5) 1 d . . P A 2
Cl1 Cl 0.16960(9) 0.80421(9) 0.83994(8) 0.0694(3) Uani 1 1 d . . . . .
Cl3 Cl 0.25009(8) 0.56354(9) 0.98793(8) 0.0686(3) Uani 1 1 d . . . . .

loop_
_atom_site_aniso_label
_atom_site_aniso_U_11
_atom_site_aniso_U_22
_atom_site_aniso_U_33
_atom_site_aniso_U_23
_atom_site_aniso_U_13
_atom_site_aniso_U_12
Cl2 0.0298(4) 0.0436(4) 0.0652(6) -0.0310(4) 0.0040(3) -0.0066(3)
Cl6A 0.109(4) 0.106(5) 0.037(3) -0.014(3) 0.016(2) -0.002(3)
O2 0.0198(9) 0.0163(9) 0.0432(12) -0.0034(8) 0.0029(8) -0.0031(7)
O1 0.0176(9) 0.0232(10) 0.0425(12) -0.0045(8) 0.0052(8) -0.0072(7)
O6 0.0272(10) 0.0272(10) 0.0376(12) -0.0095(9) 0.0126(8) -0.0089(7)
O4 0.0294(10) 0.0239(10) 0.0422(12) -0.0133(9) 0.0088(8) -0.0031(7)
O5 0.0182(9) 0.0256(10) 0.0430(12) -0.0030(8) -0.0046(8) -0.0040(7)
O3 0.0177(9) 0.0263(10) 0.0535(13) -0.0081(9) -0.0048(8) -0.0056(7)
N1 0.0181(10) 0.0147(10) 0.0249(12) -0.0030(8) 0.0023(8) -0.0060(7)
N2 0.0179(10) 0.0174(11) 0.0318(13) -0.0036(9) 0.0061(9) -0.0057(8)
Cl4B 0.0663(14) 0.0796(14) 0.115(2) -0.0489(14) 0.0226(14) -0.0159(10)
Cl5B 0.102(2) 0.110(3) 0.0574(13) -0.0022(13) -0.0156(12) -0.068(2)
N3 0.0178(10) 0.0163(11) 0.0350(14) -0.0060(9) 0.0036(9) -0.0037(8)
C26 0.0145(11) 0.0195(12) 0.0202(13) -0.0069(10) 0.0033(9) -0.0056(9)
C15 0.0168(11) 0.0175(12) 0.0212(13) -0.0061(10) 0.0025(9) -0.0040(9)
C27 0.0160(11) 0.0187(12) 0.0226(13) -0.0063(10) 0.0040(9) -0.0045(9)
C14 0.0178(11) 0.0163(12) 0.0237(14) -0.0044(10) 0.0033(9) -0.0067(9)
C23 0.0160(11) 0.0169(12) 0.0240(14) -0.0043(10) 0.0024(9) -0.0058(9)
C21 0.0176(11) 0.0184(12) 0.0224(13) -0.0074(10) 0.0019(9) -0.0055(9)
C22 0.0163(11) 0.0157(12) 0.0200(13) -0.0036(10) 0.0018(9) -0.0035(9)
C18 0.0151(11) 0.0211(13) 0.0261(14) -0.0059(11) 0.0025(9) -0.0065(9)
C19 0.0150(11) 0.0159(12) 0.0283(14) -0.0066(10) 0.0012(9) -0.0015(8)
C16 0.0192(11) 0.0155(12) 0.0217(13) -0.0050(10) 0.0002(9) -0.0042(9)
C20 0.0161(11) 0.0180(12) 0.0239(14) -0.0075(10) 0.0028(9) -0.0056(9)
C24 0.0177(11) 0.0171(12) 0.0265(14) -0.0057(10) 0.0021(10) -0.0026(9)
C1 0.0166(11) 0.0146(12) 0.0296(15) -0.0018(10) 0.0035(10) -0.0035(9)
C17 0.0195(12) 0.0194(13) 0.0259(14) -0.0077(11) 0.0020(10) -0.0055(9)
C28 0.0179(11) 0.0187(12) 0.0266(14) -0.0074(10) 0.0041(10) -0.0079(9)
C29 0.0148(11) 0.0182(12) 0.0243(14) -0.0048(10) 0.0002(9) -0.0014(9)
C13 0.0217(12) 0.0176(12) 0.0277(15) -0.0076(11) 0.0038(10) -0.0049(9)
C25 0.0167(11) 0.0177(12) 0.0245(14) -0.0066(10) 0.0040(9) -0.0053(9)
C9 0.0196(12) 0.0186(13) 0.0326(16) -0.0054(11) 0.0033(10) -0.0070(9)
C2 0.0278(13) 0.0212(13) 0.0283(15) -0.0068(11) 0.0057(11) -0.0065(10)
C7 0.0279(14) 0.0198(14) 0.0415(18) -0.0037(12) 0.0098(12) -0.0069(10)
C10 0.0344(15) 0.0211(14) 0.0384(17) -0.0087(12) -0.0063(12) -0.0067(11)
C6 0.0364(15) 0.0255(14) 0.0243(15) -0.0010(12) 0.0063(12) -0.0052(11)
C8 0.0277(14) 0.0185(13) 0.0433(19) -0.0083(12) 0.0036(12) -0.0078(10)
C3 0.0541(18) 0.0238(14) 0.0274(16) -0.0078(12) 0.0020(13) -0.0087(12)
C4 0.0527(19) 0.0466(19) 0.049(2) -0.0244(16) -0.0079(16) -0.0079(15)
C12 0.056(2) 0.0451(19) 0.0365(19) -0.0186(15) 0.0019(15) -0.0040(14)
C11 0.062(2) 0.0310(17) 0.053(2) -0.0090(15) -0.0224(16) -0.0160(14)
C5 0.071(2) 0.049(2) 0.060(2) -0.0347(18) -0.0052(18) 0.0092(16)
C30 0.0347(16) 0.069(2) 0.066(2) -0.0477(19) 0.0165(15) -0.0177(15)
C31 0.0430(19) 0.054(2) 0.058(2) -0.0043(17) 0.0087(16) -0.0186(15)
Cl5A 0.0598(16) 0.099(3) 0.099(2) -0.0499(19) 0.0180(14) -0.0436(17)
Cl4A 0.080(2) 0.0438(14) 0.106(3) -0.0085(14) 0.032(2) 0.0005(11)
Cl6B 0.0469(19) 0.099(3) 0.061(3) 0.000(2) 0.0156(15) -0.0168(16)
Cl1 0.0615(6) 0.0803(7) 0.0965(8) -0.0566(6) 0.0288(5) -0.0428(5)
Cl3 0.0531(5) 0.1072(8) 0.0628(6) -0.0575(6) -0.0090(4) 0.0045(5)

loop_
_atom_type_symbol
_atom_type_description
_atom_type_scat_dispersion_real
_atom_type_scat_dispersion_imag
_atom_type_scat_source
C C 0.0033 0.0016 'International Tables Vol C Tables 4.2.6.8 and 6.1.1.4'
H H 0.0000 0.0000 'International Tables Vol C Tables 4.2.6.8 and 6.1.1.4'
Cl Cl 0.1484 0.1585 'International Tables Vol C Tables 4.2.6.8 and 6.1.1.4'
N N 0.0061 0.0033 'International Tables Vol C Tables 4.2.6.8 and 6.1.1.4'
O O 0.0106 0.0060 'International Tables Vol C Tables 4.2.6.8 and 6.1.1.4'

loop_
_geom_angle_atom_site_label_1
_geom_angle_atom_site_label_2
_geom_angle_atom_site_label_3
_geom_angle
_geom_angle_site_symmetry_1
_geom_angle_site_symmetry_3
_geom_angle_publ_flag
C17 N1 C1 117.20(19) . . ?
C13 N1 C1 117.32(17) . . ?
C13 N1 C17 124.41(18) . . ?
O4 N2 O3 124.7(2) . . ?
O4 N2 C19 118.22(19) . . ?
O3 N2 C19 117.00(18) . . ?
O6 N3 O5 125.52(19) . . ?
O6 N3 C23 117.4(2) . . ?
O5 N3 C23 117.0(2) . . ?
C26 C26 C27 120.0(2) 2_657 . ?
C26 C26 C25 119.3(3) 2_657 . ?
C27 C26 C25 120.69(19) . . ?
C21 C15 C14 120.2(2) . . ?
C16 C15 C14 119.4(2) . . ?
C16 C15 C21 120.34(19) . . ?
C26 C27 C22 119.06(19) . . ?
C29 C27 C26 117.76(19) 2_657 . ?
C29 C27 C22 123.2(2) 2_657 . ?
C15 C14 C13 120.9(2) . . ?
C18 C14 C15 119.8(2) . . ?
C18 C14 C13 119.31(18) . . ?
C22 C23 N3 121.38(18) . . ?
C24 C23 N3 113.94(19) . . ?
C24 C23 C22 124.64(19) . . ?
C15 C21 C22 119.7(2) . . ?
C15 C21 C20 120.08(18) . . ?
C20 C21 C22 120.20(19) . . ?
C23 C22 C27 125.68(19) . . ?
C23 C22 C21 116.01(19) . . ?
C21 C22 C27 118.23(19) . . ?
C14 C18 H18 120.4 . . ?
C14 C18 C19 119.29(19) . . ?
C19 C18 H18 120.4 . . ?
C18 C19 N2 114.16(18) . . ?
C18 C19 C20 124.2(2) . . ?
C20 C19 N2 121.55(19) . . ?
C15 C16 C17 121.28(19) . . ?
C24 C16 C15 119.9(2) . . ?
C24 C16 C17 118.8(2) . . ?
C21 C20 C25 118.75(18) . . ?
C19 C20 C21 115.9(2) . . ?
C19 C20 C25 125.3(2) . . ?
C23 C24 H24 120.5 . . ?
C16 C24 C23 119.0(2) . . ?
C16 C24 H24 120.5 . . ?
C9 C1 N1 118.6(2) . . ?
C2 C1 N1 117.11(19) . . ?
C2 C1 C9 124.2(2) . . ?
O2 C17 N1 121.0(2) . . ?
O2 C17 C16 122.13(19) . . ?
N1 C17 C16 116.9(2) . . ?
C29 C28 H28 119.2 . . ?
C29 C28 C25 121.5(2) . . ?
C25 C28 H28 119.2 . . ?
C27 C29 H29 119.3 2_657 . ?
C28 C29 C27 121.3(2) . 2_657 ?
C28 C29 H29 119.3 . . ?
O1 C13 N1 120.8(2) . . ?
O1 C13 C14 122.1(2) . . ?
N1 C13 C14 117.03(18) . . ?
C26 C25 C20 118.3(2) . . ?
C28 C25 C26 118.2(2) . . ?
C28 C25 C20 123.50(19) . . ?
C1 C9 C10 121.9(2) . . ?
C8 C9 C1 115.6(2) . . ?
C8 C9 C10 122.5(2) . . ?
C1 C2 C6 117.1(2) . . ?
C1 C2 C3 122.9(2) . . ?
C6 C2 C3 120.0(2) . . ?
C6 C7 H7 119.6 . . ?
C8 C7 H7 119.6 . . ?
C8 C7 C6 120.8(2) . . ?
C9 C10 H10 107.4 . . ?
C9 C10 C12 111.7(2) . . ?
C9 C10 C11 113.6(2) . . ?
C12 C10 H10 107.4 . . ?
C11 C10 H10 107.4 . . ?
C11 C10 C12 109.2(2) . . ?
C2 C6 H6 119.6 . . ?
C7 C6 C2 120.7(3) . . ?
C7 C6 H6 119.6 . . ?
C9 C8 H8 119.2 . . ?
C7 C8 C9 121.6(2) . . ?
C7 C8 H8 119.2 . . ?
C2 C3 H3 107.3 . . ?
C4 C3 C2 112.7(2) . . ?
C4 C3 H3 107.3 . . ?
C4 C3 C5 111.8(2) . . ?
C5 C3 C2 110.0(2) . . ?
C5 C3 H3 107.3 . . ?
C3 C4 H4A 109.5 . . ?
C3 C4 H4B 109.5 . . ?
C3 C4 H4C 109.5 . . ?
H4A C4 H4B 109.5 . . ?
H4A C4 H4C 109.5 . . ?
H4B C4 H4C 109.5 . . ?
C10 C12 H12A 109.5 . . ?
C10 C12 H12B 109.5 . . ?
C10 C12 H12C 109.5 . . ?
H12A C12 H12B 109.5 . . ?
H12A C12 H12C 109.5 . . ?
H12B C12 H12C 109.5 . . ?
C10 C11 H11A 109.5 . . ?
C10 C11 H11B 109.5 . . ?
C10 C11 H11C 109.5 . . ?
H11A C11 H11B 109.5 . . ?
H11A C11 H11C 109.5 . . ?
H11B C11 H11C 109.5 . . ?
C3 C5 H5A 109.5 . . ?
C3 C5 H5B 109.5 . . ?
C3 C5 H5C 109.5 . . ?
H5A C5 H5B 109.5 . . ?
H5A C5 H5C 109.5 . . ?
H5B C5 H5C 109.5 . . ?
Cl2 C30 H30 108.6 . . ?
Cl2 C30 Cl1 110.28(19) . . ?
Cl2 C30 Cl3 110.48(16) . . ?
Cl1 C30 H30 108.6 . . ?
Cl3 C30 H30 108.6 . . ?
Cl3 C30 Cl1 110.21(15) . . ?
Cl6A C31 H31 108.3 . . ?
Cl6A C31 Cl5A 105.3(5) . . ?
Cl4B C31 H31A 111.0 . . ?
Cl5B C31 Cl4B 107.6(2) . . ?
Cl5B C31 H31A 111.0 . . ?
Cl5B C31 Cl6B 113.7(3) . . ?
Cl5A C31 H31 108.3 . . ?
Cl4A C31 Cl6A 120.7(5) . . ?
Cl4A C31 H31 108.3 . . ?
Cl4A C31 Cl5A 105.3(2) . . ?
Cl6B C31 Cl4B 102.3(4) . . ?
Cl6B C31 H31A 111.0 . . ?

loop_
_geom_bond_atom_site_label_1
_geom_bond_atom_site_label_2
_geom_bond_distance
_geom_bond_site_symmetry_2
_geom_bond_publ_flag
Cl2 C30 1.757(3) . ?
Cl6A C31 1.682(10) . ?
O2 C17 1.216(3) . ?
O1 C13 1.221(2) . ?
O6 N3 1.219(2) . ?
O4 N2 1.222(2) . ?
O5 N3 1.234(3) . ?
O3 N2 1.227(2) . ?
N1 C1 1.454(3) . ?
N1 C17 1.403(3) . ?
N1 C13 1.402(3) . ?
N2 C19 1.472(3) . ?
Cl4B C31 1.872(4) . ?
Cl5B C31 1.652(4) . ?
N3 C23 1.477(3) . ?
C26 C26 1.418(4) 2_657 ?
C26 C27 1.420(3) . ?
C26 C25 1.430(3) . ?
C15 C14 1.417(3) . ?
C15 C21 1.413(3) . ?
C15 C16 1.409(3) . ?
C27 C22 1.458(3) . ?
C27 C29 1.399(3) 2_657 ?
C14 C18 1.375(3) . ?
C14 C13 1.475(3) . ?
C23 C22 1.389(3) . ?
C23 C24 1.381(3) . ?
C21 C22 1.436(3) . ?
C21 C20 1.435(3) . ?
C18 H18 0.9300 . ?
C18 C19 1.390(3) . ?
C19 C20 1.395(3) . ?
C16 C24 1.378(3) . ?
C16 C17 1.475(3) . ?
C20 C25 1.458(3) . ?
C24 H24 0.9300 . ?
C1 C9 1.406(3) . ?
C1 C2 1.380(3) . ?
C28 H28 0.9300 . ?
C28 C29 1.378(3) . ?
C28 C25 1.383(3) . ?
C29 H29 0.9300 . ?
C9 C10 1.506(4) . ?
C9 C8 1.397(3) . ?
C2 C6 1.395(3) . ?
C2 C3 1.524(3) . ?
C7 H7 0.9300 . ?
C7 C6 1.374(3) . ?
C7 C8 1.372(4) . ?
C10 H10 0.9800 . ?
C10 C12 1.537(4) . ?
C10 C11 1.533(3) . ?
C6 H6 0.9300 . ?
C8 H8 0.9300 . ?
C3 H3 0.9800 . ?
C3 C4 1.517(4) . ?
C3 C5 1.523(4) . ?
C4 H4A 0.9600 . ?
C4 H4B 0.9600 . ?
C4 H4C 0.9600 . ?
C12 H12A 0.9600 . ?
C12 H12B 0.9600 . ?
C12 H12C 0.9600 . ?
C11 H11A 0.9600 . ?
C11 H11B 0.9600 . ?
C11 H11C 0.9600 . ?
C5 H5A 0.9600 . ?
C5 H5B 0.9600 . ?
C5 H5C 0.9600 . ?
C30 H30 0.9800 . ?
C30 Cl1 1.763(3) . ?
C30 Cl3 1.760(4) . ?
C31 H31 0.9800 . ?
C31 H31A 0.9800 . ?
C31 Cl5A 1.893(4) . ?
C31 Cl4A 1.678(4) . ?
C31 Cl6B 1.746(9) . ?

loop_
_geom_torsion_atom_site_label_1
_geom_torsion_atom_site_label_2
_geom_torsion_atom_site_label_3
_geom_torsion_atom_site_label_4
_geom_torsion
_geom_torsion_site_symmetry_1
_geom_torsion_site_symmetry_2
_geom_torsion_site_symmetry_3
_geom_torsion_site_symmetry_4
_geom_torsion_publ_flag
O6 N3 C23 C22 63.6(3) . . . . ?
O6 N3 C23 C24 -114.5(2) . . . . ?
O4 N2 C19 C18 -118.5(2) . . . . ?
O4 N2 C19 C20 59.2(3) . . . . ?
O5 N3 C23 C22 -119.9(2) . . . . ?
O5 N3 C23 C24 62.0(3) . . . . ?
O3 N2 C19 C18 58.7(3) . . . . ?
O3 N2 C19 C20 -123.6(2) . . . . ?
N1 C1 C9 C10 -2.3(3) . . . . ?
N1 C1 C9 C8 177.92(19) . . . . ?
N1 C1 C2 C6 -178.5(2) . . . . ?
N1 C1 C2 C3 0.1(3) . . . . ?
N2 C19 C20 C21 -172.0(2) . . . . ?
N2 C19 C20 C25 9.4(4) . . . . ?
N3 C23 C22 C27 11.7(4) . . . . ?
N3 C23 C22 C21 -171.6(2) . . . . ?
N3 C23 C24 C16 176.1(2) . . . . ?
C26 C26 C27 C22 170.0(2) 2_657 . . . ?
C26 C26 C27 C29 -10.8(4) 2_657 . . 2_657 ?
C26 C26 C25 C20 169.8(2) 2_657 . . . ?
C26 C26 C25 C28 -11.1(4) 2_657 . . . ?
C26 C27 C22 C23 -163.2(2) . . . . ?
C26 C27 C22 C21 20.2(3) . . . . ?
C15 C14 C18 C19 -2.9(3) . . . . ?
C15 C14 C13 O1 -177.5(2) . . . . ?
C15 C14 C13 N1 2.6(3) . . . . ?
C15 C21 C22 C27 169.5(2) . . . . ?
C15 C21 C22 C23 -7.4(3) . . . . ?
C15 C21 C20 C19 -8.3(3) . . . . ?
C15 C21 C20 C25 170.4(2) . . . . ?
C15 C16 C24 C23 -1.3(3) . . . . ?
C15 C16 C17 O2 -179.9(2) . . . . ?
C15 C16 C17 N1 0.8(3) . . . . ?
C27 C26 C25 C20 -10.1(3) . . . . ?
C27 C26 C25 C28 169.0(2) . . . . ?
C14 C15 C21 C22 -173.3(2) . . . . ?
C14 C15 C21 C20 6.0(3) . . . . ?
C14 C15 C16 C24 177.8(2) . . . . ?
C14 C15 C16 C17 -1.9(3) . . . . ?
C14 C18 C19 N2 177.7(2) . . . . ?
C14 C18 C19 C20 0.2(4) . . . . ?
C21 C15 C14 C18 -0.2(3) . . . . ?
C21 C15 C14 C13 178.2(2) . . . . ?
C21 C15 C16 C24 -0.2(3) . . . . ?
C21 C15 C16 C17 -179.9(2) . . . . ?
C21 C20 C25 C26 20.4(3) . . . . ?
C21 C20 C25 C28 -158.7(2) . . . . ?
C22 C23 C24 C16 -1.9(4) . . . . ?
C22 C21 C20 C19 171.0(2) . . . . ?
C22 C21 C20 C25 -10.3(3) . . . . ?
C18 C14 C13 O1 0.9(4) . . . . ?
C18 C14 C13 N1 -179.0(2) . . . . ?
C18 C19 C20 C21 5.4(3) . . . . ?
C18 C19 C20 C25 -173.2(2) . . . . ?
C19 C20 C25 C26 -161.1(2) . . . . ?
C19 C20 C25 C28 19.8(4) . . . . ?
C16 C15 C14 C18 -178.2(2) . . . . ?
C16 C15 C14 C13 0.1(3) . . . . ?
C16 C15 C21 C22 4.7(3) . . . . ?
C16 C15 C21 C20 -176.0(2) . . . . ?
C20 C21 C22 C27 -9.8(3) . . . . ?
C20 C21 C22 C23 173.3(2) . . . . ?
C24 C23 C22 C27 -170.4(2) . . . . ?
C24 C23 C22 C21 6.3(3) . . . . ?
C24 C16 C17 O2 0.4(3) . . . . ?
C24 C16 C17 N1 -178.9(2) . . . . ?
C1 N1 C17 O2 -9.3(3) . . . . ?
C1 N1 C17 C16 170.06(19) . . . . ?
C1 N1 C13 O1 8.4(3) . . . . ?
C1 N1 C13 C14 -171.7(2) . . . . ?
C1 C9 C10 C12 -77.7(3) . . . . ?
C1 C9 C10 C11 158.4(2) . . . . ?
C1 C9 C8 C7 0.9(3) . . . . ?
C1 C2 C6 C7 0.2(4) . . . . ?
C1 C2 C3 C4 128.4(3) . . . . ?
C1 C2 C3 C5 -106.0(3) . . . . ?
C17 N1 C1 C9 105.1(2) . . . . ?
C17 N1 C1 C2 -76.3(3) . . . . ?
C17 N1 C13 O1 176.2(2) . . . . ?
C17 N1 C13 C14 -3.9(3) . . . . ?
C17 C16 C24 C23 178.4(2) . . . . ?
C29 C27 C22 C23 17.7(4) 2_657 . . . ?
C29 C27 C22 C21 -159.0(2) 2_657 . . . ?
C29 C28 C25 C26 11.2(3) . . . . ?
C29 C28 C25 C20 -169.7(2) . . . . ?
C13 N1 C1 C9 -86.2(3) . . . . ?
C13 N1 C1 C2 92.4(3) . . . . ?
C13 N1 C17 O2 -177.1(2) . . . . ?
C13 N1 C17 C16 2.2(3) . . . . ?
C13 C14 C18 C19 178.7(2) . . . . ?
C25 C26 C27 C22 -10.1(3) . . . . ?
C25 C26 C27 C29 169.1(2) . . . 2_657 ?
C25 C28 C29 C27 0.0(3) . . . 2_657 ?
C9 C1 C2 C6 0.0(3) . . . . ?
C9 C1 C2 C3 178.6(2) . . . . ?
C2 C1 C9 C10 179.3(2) . . . . ?
C2 C1 C9 C8 -0.5(3) . . . . ?
C10 C9 C8 C7 -178.9(2) . . . . ?
C6 C2 C3 C4 -53.0(3) . . . . ?
C6 C2 C3 C5 72.5(3) . . . . ?
C6 C7 C8 C9 -0.7(4) . . . . ?
C8 C9 C10 C12 102.1(3) . . . . ?
C8 C9 C10 C11 -21.9(3) . . . . ?
C8 C7 C6 C2 0.1(4) . . . . ?
C3 C2 C6 C7 -178.4(2) . . . . ?
